data_7129514
loop_
_publ_author_name
'Dey, Arnab'
'Singh, Anurag'
'Volla, Chandra M. R.'

_publ_section_title
;
 Cobalt-catalyzed highly diastereoselective [3 + 2] carboannulation
 reactions: facile access to substituted indane derivatives
;
_journal_name_full 'Chemical Communications'
_journal_paper_doi 10.1039/D1CC05245D
_journal_year 2022
_chemical_formula_moiety 'C25 H21 N3 O3'
_chemical_formula_sum 'C25 H21 N3 O3'
_chemical_formula_weight 411.45
_space_group_crystal_system monoclinic
_space_group_IT_number 14
_space_group_name_Hall '-P 2ybc'
_space_group_name_H-M_alt 'P 1 21/c 1'
_atom_sites_solution_hydrogens geom
_atom_sites_solution_primary dual
_audit_creation_date 2019-03-14
_audit_creation_method
;
Olex2 1.2-ac3
(compiled 2017.08.10 svn.r3458 for OlexSys, GUI svn.r5381)
;
_audit_update_record
;
2020-01-31 deposited with the CCDC.	2021-12-20 downloaded from the CCDC.
;
_cell_angle_alpha 90
_cell_angle_beta 93.839(13)
_cell_angle_gamma 90
_cell_formula_units_Z 4
_cell_length_a 15.931(3)
_cell_length_b 10.1424(14)
_cell_length_c 12.3571(16)
_cell_measurement_reflns_used 1969
_cell_measurement_temperature 150
_cell_measurement_theta_max 30.5730
_cell_measurement_theta_min 2.3730
_cell_volume 1992.2(5)
_computing_cell_refinement
;
CrystalClear-SM Expert 2.0 r7 (Rigaku, 2011)
;
_computing_data_collection
;
CrystalClear-SM Expert 2.0 r7 (Rigaku, 2011)
;
_computing_data_reduction
;
CrystalClear-SM Expert 2.0 r7 (Rigaku, 2011)
;
_computing_molecular_graphics 'Olex2 (Dolomanov et al., 2009)'
_computing_publication_material 'Olex2 (Dolomanov et al., 2009)'
_computing_structure_refinement 'ShelXL (Sheldrick, 2015)'
_computing_structure_solution 'ShelXT (Sheldrick, 2015)'
_diffrn_ambient_temperature 150
_diffrn_detector CCD
_diffrn_detector_area_resol_mean 28.5714
_diffrn_detector_type 'Rigaku Saturn724+'
_diffrn_measured_fraction_theta_full 0.995
_diffrn_measured_fraction_theta_max 0.995
_diffrn_measurement_details
;
List of Runs (angles in degrees, time in seconds):

  # Type    Start    End  Width  t~exp~   \w     \q     \k     \f   Frames
#--------------------------------------------------------------------------
  1  \w    -59.00  49.00   0.50    8.00    --  -20.00  72.00  36.00  216
  2  \w    -68.50   0.00   0.50    8.00    --  -20.00 -72.00-180.00  137
  3  \w    -14.50  45.50   0.50    8.00    --  -20.00  72.00 108.00  120
;
_diffrn_measurement_device 'AFC12 (Right): Kappa 3 circle'
_diffrn_measurement_device_type 'Rigaku Saturn724+ (2x2 bin mode)'
_diffrn_measurement_method 'profile data from \w-scans'
_diffrn_measurement_specimen_support 'Mitegen 50um'
_diffrn_orient_matrix_type 'CrysAlisPro convention (1999,Acta A55,543-557)'
_diffrn_orient_matrix_UB_11 -0.0403119000
_diffrn_orient_matrix_UB_12 -0.0246206000
_diffrn_orient_matrix_UB_13 -0.0175959000
_diffrn_orient_matrix_UB_21 0.0160580000
_diffrn_orient_matrix_UB_22 -0.0653208000
_diffrn_orient_matrix_UB_23 0.0039912000
_diffrn_orient_matrix_UB_31 -0.0109953000
_diffrn_orient_matrix_UB_32 -0.0032214000
_diffrn_orient_matrix_UB_33 0.0544881000
_diffrn_radiation_collimation 0.3
_diffrn_radiation_monochromator Confocal
_diffrn_radiation_probe x-ray
_diffrn_radiation_type MoK\a
_diffrn_radiation_wavelength 0.71073
_diffrn_reflns_av_R_equivalents 0.1137
_diffrn_reflns_av_unetI/netI 0.1454
_diffrn_reflns_Laue_measured_fraction_full 0.995
_diffrn_reflns_Laue_measured_fraction_max 0.995
_diffrn_reflns_limit_h_max 17
_diffrn_reflns_limit_h_min -18
_diffrn_reflns_limit_k_max 8
_diffrn_reflns_limit_k_min -12
_diffrn_reflns_limit_l_max 14
_diffrn_reflns_limit_l_min -14
_diffrn_reflns_number 8562
_diffrn_reflns_point_group_measured_fraction_full 0.995
_diffrn_reflns_point_group_measured_fraction_max 0.995
_diffrn_reflns_theta_full 24.997
_diffrn_reflns_theta_max 24.997
_diffrn_reflns_theta_min 2.382
_diffrn_source 'Rotating Anode'
_diffrn_source_current 24.0
_diffrn_source_power 1.2
_diffrn_source_target Mo
_diffrn_source_type 'Rotating Anode'
_diffrn_source_voltage 50.0
_exptl_absorpt_coefficient_mu 0.092
_exptl_absorpt_correction_T_max 1.00000
_exptl_absorpt_correction_T_min 0.08333
_exptl_absorpt_correction_type multi-scan
_exptl_absorpt_process_details
;
CrysAlisPro 1.171.39.46 (Rigaku Oxford Diffraction, 2018)
Empirical absorption correction using spherical harmonics,
 implemented in SCALE3 ABSPACK scaling algorithm.
;
_exptl_crystal_colour colourless
_exptl_crystal_colour_primary colourless
_exptl_crystal_density_diffrn 1.372
_exptl_crystal_description needle
_exptl_crystal_F_000 864
_exptl_crystal_size_max 0.18
_exptl_crystal_size_mid 0.101
_exptl_crystal_size_min 0.051
_refine_diff_density_max 0.314
_refine_diff_density_min -0.325
_refine_diff_density_rms 0.076
_refine_ls_extinction_method none
_refine_ls_goodness_of_fit_ref 0.990
_refine_ls_hydrogen_treatment constr
_refine_ls_matrix_type full
_refine_ls_number_parameters 282
_refine_ls_number_reflns 3482
_refine_ls_number_restraints 0
_refine_ls_restrained_S_all 0.990
_refine_ls_R_factor_all 0.1890
_refine_ls_R_factor_gt 0.0887
_refine_ls_shift/su_max 0.000
_refine_ls_shift/su_mean 0.000
_refine_ls_structure_factor_coef Fsqd
_refine_ls_weighting_details 'w=1/[\s^2^(Fo^2^)+(0.1453P)^2^] where P=(Fo^2^+2Fc^2^)/3'
_refine_ls_weighting_scheme calc
_refine_ls_wR_factor_gt 0.2131
_refine_ls_wR_factor_ref 0.3144
_reflns_Friedel_coverage 0.000
_reflns_number_gt 1488
_reflns_number_total 3482
_reflns_threshold_expression 'I > 2\s(I)'
_cod_data_source_file d1cc05245d2.cif
_cod_data_source_block cmrv-ad-788_mo
_cod_database_code 7129514
_shelx_shelxl_version_number 2018/3
_shelx_space_group_comment
;
The symmetry employed for this shelxl refinement is uniquely defined
by the following loop, which should always be used as a source of
symmetry information in preference to the above space-group names.
They are only intended as comments.
;
_shelx_estimated_absorpt_t_max 0.995
_shelx_estimated_absorpt_t_min 0.984
_reflns_odcompleteness_completeness 88.17
_reflns_odcompleteness_iscentric 1
_reflns_odcompleteness_theta 31.14
_olex2_refinement_description
;
1. Fixed Uiso
 At 1.2 times of:
  All C(H) groups, All C(H,H) groups
 At 1.5 times of:
  All C(H,H,H) groups
2.a Ternary CH refined with riding coordinates:
 C8(H8), C9(H9), C20(H20), C17(H17)
2.b Secondary CH2 refined with riding coordinates:
 C25(H25A,H25B)
2.c Aromatic/amide H refined with riding coordinates:
 C4(H4), C2(H2), C21(H21), C3(H3), C1(H1), C13(H13), C14(H14), C15(H15),
 C24(H24)
2.d Idealised Me refined as rotating group:
 C7(H7A,H7B,H7C), C16(H16A,H16B,H16C)
;
_olex2_submission_special_instructions 'No special instructions were received'
_oxdiff_exptl_absorpt_empirical_details
;
Empirical correction (ABSPACK) includes:
- Absorption correction using spherical harmonics
- Frame scaling
;
_oxdiff_exptl_absorpt_empirical_full_max 6.004
_oxdiff_exptl_absorpt_empirical_full_min 0.548

loop_
_space_group_symop_operation_xyz
'x, y, z'
'-x, y+1/2, -z+1/2'
'-x, -y, -z'
'x, -y-1/2, z-1/2'

loop_
_atom_site_label
_atom_site_type_symbol
_atom_site_fract_x
_atom_site_fract_y
_atom_site_fract_z
_atom_site_U_iso_or_equiv
_atom_site_adp_type
_atom_site_occupancy
_atom_site_site_symmetry_order
_atom_site_calc_flag
_atom_site_refinement_flags_posn
_atom_site_refinement_flags_adp
_atom_site_refinement_flags_occupancy
_atom_site_disorder_assembly
_atom_site_disorder_group
O1 O 0.1453(3) 0.6139(4) 0.4942(3) 0.0708(12) Uani 1 1 d . . . . .
N1 N 0.4597(3) 0.2052(4) 0.2925(3) 0.0553(12) Uani 1 1 d . . . . .
O4 O 0.4027(3) 0.5913(4) 0.8525(3) 0.0845(14) Uani 1 1 d . . . . .
N2 N 0.3455(3) 0.3428(4) 0.2926(3) 0.0547(12) Uani 1 1 d . . . . .
N3 N 0.2867(3) 0.3915(4) 0.2401(3) 0.0602(13) Uani 1 1 d . . . . .
O5 O 0.2977(3) 0.4673(5) 0.9215(3) 0.0877(15) Uani 1 1 d . . . . .
C5 C 0.3988(3) 0.2637(5) 0.2312(4) 0.0471(13) Uani 1 1 d . . . . .
C6 C 0.2290(3) 0.4785(5) 0.3005(4) 0.0487(13) Uani 1 1 d . . . . .
C4 C 0.3892(3) 0.2513(5) 0.1195(4) 0.0557(15) Uani 1 1 d . . . . .
H4 H 0.344097 0.293273 0.078801 0.067 Uiso 1 1 calc R . . . .
C8 C 0.2455(3) 0.4724(5) 0.4262(4) 0.0481(13) Uani 1 1 d . . . . .
H8 H 0.300756 0.429230 0.446602 0.058 Uiso 1 1 calc R . . . .
C11 C 0.1408(4) 0.4202(5) 0.2788(4) 0.0556(15) Uani 1 1 d . . . . .
C2 C 0.5116(3) 0.1134(5) 0.1306(4) 0.0574(15) Uani 1 1 d . . . . .
H2 H 0.551970 0.060906 0.097341 0.069 Uiso 1 1 calc R . . . .
C22 C 0.3398(4) 0.5671(5) 0.7721(4) 0.0604(16) Uani 1 1 d . . . . .
C19 C 0.2643(4) 0.5796(5) 0.6043(4) 0.0579(15) Uani 1 1 d . . . . .
C21 C 0.3364(4) 0.6111(5) 0.6661(4) 0.0571(15) Uani 1 1 d . . . . .
H21 H 0.380943 0.659800 0.637822 0.068 Uiso 1 1 calc R . . . .
C3 C 0.4474(3) 0.1761(5) 0.0694(4) 0.0600(15) Uani 1 1 d . . . . .
H3 H 0.443450 0.167148 -0.007266 0.072 Uiso 1 1 calc R . . . .
C1 C 0.5149(4) 0.1299(5) 0.2415(4) 0.0607(16) Uani 1 1 d . . . . .
H1 H 0.558157 0.086234 0.284254 0.073 Uiso 1 1 calc R . . . .
C9 C 0.1706(3) 0.3911(5) 0.4706(4) 0.0505(13) Uani 1 1 d . . . . .
H9 H 0.189888 0.307245 0.506891 0.061 Uiso 1 1 calc R . . . .
C10 C 0.1100(3) 0.3676(5) 0.3739(4) 0.0571(15) Uani 1 1 d . . . . .
C13 C 0.0161(4) 0.3461(7) 0.1790(5) 0.0767(19) Uani 1 1 d . . . . .
H13 H -0.016932 0.335727 0.112700 0.092 Uiso 1 1 calc R . . . .
C20 C 0.2373(4) 0.6040(5) 0.4875(4) 0.0599(15) Uani 1 1 d . . . . .
H20 H 0.264218 0.681636 0.454026 0.072 Uiso 1 1 calc R . . . .
C12 C 0.0913(4) 0.4116(5) 0.1793(4) 0.0627(16) Uani 1 1 d . . . . .
C18 C 0.2006(4) 0.5066(5) 0.6461(4) 0.0589(15) Uani 1 1 d . . . . .
C17 C 0.1346(4) 0.4911(6) 0.5510(4) 0.0650(16) Uani 1 1 d . . . . .
H17 H 0.076130 0.472462 0.571608 0.078 Uiso 1 1 calc R . . . .
C14 C -0.0123(4) 0.2953(7) 0.2721(5) 0.084(2) Uani 1 1 d . . . . .
H14 H -0.065416 0.252436 0.269259 0.101 Uiso 1 1 calc R . . . .
C23 C 0.2777(4) 0.4961(6) 0.8143(5) 0.0677(17) Uani 1 1 d . . . . .
C15 C 0.0343(4) 0.3044(6) 0.3708(5) 0.0733(18) Uani 1 1 d . . . . .
H15 H 0.013872 0.267575 0.434670 0.088 Uiso 1 1 calc R . . . .
C7 C 0.2441(4) 0.6156(5) 0.2520(4) 0.0674(17) Uani 1 1 d . . . . .
H7A H 0.298307 0.650081 0.281747 0.101 Uiso 1 1 calc GR . . . .
H7B H 0.198972 0.675555 0.270400 0.101 Uiso 1 1 calc GR . . . .
H7C H 0.244698 0.608459 0.172958 0.101 Uiso 1 1 calc GR . . . .
C24 C 0.2056(4) 0.4596(6) 0.7541(4) 0.0736(18) Uani 1 1 d . . . . .
H24 H 0.162757 0.407403 0.782691 0.088 Uiso 1 1 calc R . . . .
C16 C 0.1188(4) 0.4681(6) 0.0727(4) 0.0760(19) Uani 1 1 d . . . . .
H16A H 0.110360 0.563807 0.071928 0.114 Uiso 1 1 calc GR . . . .
H16B H 0.085203 0.428268 0.011887 0.114 Uiso 1 1 calc GR . . . .
H16C H 0.178433 0.448459 0.065926 0.114 Uiso 1 1 calc GR . . . .
C25 C 0.3744(5) 0.5288(7) 0.9466(5) 0.088(2) Uani 1 1 d . . . . .
H25A H 0.416363 0.462730 0.973967 0.105 Uiso 1 1 calc R . . . .
H25B H 0.368144 0.595147 1.004217 0.105 Uiso 1 1 calc R . . . .

loop_
_atom_site_aniso_label
_atom_site_aniso_U_11
_atom_site_aniso_U_22
_atom_site_aniso_U_33
_atom_site_aniso_U_23
_atom_site_aniso_U_13
_atom_site_aniso_U_12
O1 0.083(3) 0.058(2) 0.072(2) 0.0033(19) 0.008(2) 0.023(2)
N1 0.056(3) 0.053(3) 0.055(2) -0.001(2) -0.005(2) 0.011(2)
O4 0.099(4) 0.079(3) 0.073(3) -0.007(2) -0.009(3) -0.014(3)
N2 0.051(3) 0.059(3) 0.054(2) -0.009(2) 0.001(2) 0.009(2)
N3 0.053(3) 0.068(3) 0.060(3) 0.004(2) 0.001(2) 0.013(2)
O5 0.088(4) 0.114(4) 0.059(3) 0.007(2) -0.004(2) -0.004(3)
C5 0.049(3) 0.046(3) 0.046(3) -0.006(2) 0.001(2) 0.006(3)
C6 0.036(3) 0.053(3) 0.057(3) 0.007(2) 0.005(2) 0.002(3)
C4 0.057(4) 0.052(3) 0.056(3) 0.001(3) -0.012(3) 0.006(3)
C8 0.051(3) 0.044(3) 0.049(3) -0.002(2) -0.002(2) 0.008(2)
C11 0.056(4) 0.047(3) 0.063(3) -0.002(3) 0.001(3) 0.007(3)
C2 0.048(3) 0.056(3) 0.067(4) -0.011(3) 0.003(3) 0.006(3)
C22 0.070(4) 0.044(3) 0.066(4) -0.002(3) 0.000(3) 0.004(3)
C19 0.067(4) 0.043(3) 0.064(3) -0.006(3) 0.003(3) 0.005(3)
C21 0.067(4) 0.038(3) 0.067(3) -0.004(2) 0.012(3) 0.000(3)
C3 0.054(4) 0.068(3) 0.057(3) -0.003(3) -0.003(3) -0.002(3)
C1 0.056(4) 0.058(3) 0.068(4) -0.002(3) -0.005(3) 0.003(3)
C9 0.041(3) 0.053(3) 0.058(3) 0.009(2) 0.008(2) -0.002(3)
C10 0.052(4) 0.050(3) 0.070(3) 0.009(3) 0.007(3) -0.005(3)
C13 0.054(4) 0.094(5) 0.081(4) -0.009(4) -0.002(3) -0.006(4)
C20 0.055(4) 0.049(3) 0.075(4) 0.007(3) 0.006(3) 0.002(3)
C12 0.055(4) 0.061(3) 0.072(4) -0.006(3) 0.002(3) 0.002(3)
C18 0.056(4) 0.063(4) 0.059(3) -0.003(3) 0.015(3) 0.006(3)
C17 0.052(4) 0.083(4) 0.060(3) 0.010(3) 0.007(3) 0.008(3)
C14 0.055(4) 0.107(5) 0.090(5) -0.003(4) -0.002(4) -0.012(4)
C23 0.065(4) 0.074(4) 0.064(4) -0.005(3) 0.004(3) 0.007(4)
C15 0.063(4) 0.078(4) 0.080(4) 0.007(3) 0.010(3) -0.013(4)
C7 0.075(4) 0.052(3) 0.074(4) 0.016(3) -0.003(3) -0.006(3)
C24 0.093(5) 0.069(4) 0.061(4) 0.007(3) 0.026(4) 0.004(4)
C16 0.087(5) 0.083(4) 0.059(3) 0.006(3) 0.008(3) 0.001(4)
C25 0.099(6) 0.088(5) 0.074(5) 0.006(4) -0.004(4) 0.002(5)

loop_
_atom_type_symbol
_atom_type_description
_atom_type_scat_dispersion_real
_atom_type_scat_dispersion_imag
_atom_type_scat_source
C C 0.0033 0.0016 'International Tables Vol C Tables 4.2.6.8 and 6.1.1.4'
H H 0.0000 0.0000 'International Tables Vol C Tables 4.2.6.8 and 6.1.1.4'
N N 0.0061 0.0033 'International Tables Vol C Tables 4.2.6.8 and 6.1.1.4'
O O 0.0106 0.0060 'International Tables Vol C Tables 4.2.6.8 and 6.1.1.4'

loop_
_geom_angle_atom_site_label_1
_geom_angle_atom_site_label_2
_geom_angle_atom_site_label_3
_geom_angle
_geom_angle_site_symmetry_1
_geom_angle_site_symmetry_3
_geom_angle_publ_flag
C17 O1 C20 96.7(4) . . ?
C5 N1 C1 117.3(4) . . ?
C22 O4 C25 104.7(5) . . ?
N3 N2 C5 114.4(4) . . ?
N2 N3 C6 116.8(4) . . ?
C23 O5 C25 105.3(5) . . ?
N1 C5 N2 112.8(4) . . ?
N1 C5 C4 123.7(5) . . ?
C4 C5 N2 123.5(4) . . ?
N3 C6 C8 113.7(4) . . ?
N3 C6 C11 105.7(4) . . ?
N3 C6 C7 102.7(4) . . ?
C11 C6 C8 104.5(4) . . ?
C11 C6 C7 116.5(4) . . ?
C7 C6 C8 113.8(4) . . ?
C5 C4 H4 121.1 . . ?
C3 C4 C5 117.7(4) . . ?
C3 C4 H4 121.1 . . ?
C6 C8 H8 110.9 . . ?
C6 C8 C9 106.6(4) . . ?
C9 C8 H8 110.9 . . ?
C20 C8 C6 116.1(4) . . ?
C20 C8 H8 110.9 . . ?
C20 C8 C9 100.9(4) . . ?
C10 C11 C6 111.6(4) . . ?
C10 C11 C12 119.7(5) . . ?
C12 C11 C6 128.7(5) . . ?
C3 C2 H2 121.1 . . ?
C1 C2 H2 121.1 . . ?
C1 C2 C3 117.7(5) . . ?
C21 C22 O4 127.1(6) . . ?
C23 C22 O4 109.2(5) . . ?
C23 C22 C21 123.6(5) . . ?
C21 C19 C20 132.3(6) . . ?
C21 C19 C18 121.6(5) . . ?
C18 C19 C20 106.1(5) . . ?
C22 C21 H21 122.3 . . ?
C19 C21 C22 115.5(6) . . ?
C19 C21 H21 122.3 . . ?
C4 C3 C2 120.2(5) . . ?
C4 C3 H3 119.9 . . ?
C2 C3 H3 119.9 . . ?
N1 C1 C2 123.3(5) . . ?
N1 C1 H1 118.3 . . ?
C2 C1 H1 118.3 . . ?
C8 C9 H9 112.5 . . ?
C10 C9 C8 105.5(4) . . ?
C10 C9 H9 112.5 . . ?
C10 C9 C17 111.5(4) . . ?
C17 C9 C8 101.6(4) . . ?
C17 C9 H9 112.5 . . ?
C11 C10 C9 111.2(5) . . ?
C15 C10 C11 120.7(5) . . ?
C15 C10 C9 128.1(5) . . ?
C12 C13 H13 119.3 . . ?
C14 C13 H13 119.3 . . ?
C14 C13 C12 121.4(6) . . ?
O1 C20 C8 101.7(4) . . ?
O1 C20 C19 100.4(5) . . ?
O1 C20 H20 115.1 . . ?
C8 C20 H20 115.1 . . ?
C19 C20 C8 107.6(4) . . ?
C19 C20 H20 115.1 . . ?
C11 C12 C16 123.3(6) . . ?
C13 C12 C11 117.8(6) . . ?
C13 C12 C16 118.8(5) . . ?
C19 C18 C17 104.6(5) . . ?
C19 C18 C24 122.4(5) . . ?
C24 C18 C17 132.9(6) . . ?
O1 C17 C9 101.0(4) . . ?
O1 C17 C18 100.8(4) . . ?
O1 C17 H17 115.4 . . ?
C9 C17 H17 115.4 . . ?
C18 C17 C9 107.0(4) . . ?
C18 C17 H17 115.4 . . ?
C13 C14 H14 119.1 . . ?
C13 C14 C15 121.8(6) . . ?
C15 C14 H14 119.1 . . ?
O5 C23 C24 126.6(6) . . ?
C22 C23 O5 110.9(5) . . ?
C22 C23 C24 122.6(5) . . ?
C10 C15 C14 118.4(6) . . ?
C10 C15 H15 120.8 . . ?
C14 C15 H15 120.8 . . ?
C6 C7 H7A 109.5 . . ?
C6 C7 H7B 109.5 . . ?
C6 C7 H7C 109.5 . . ?
H7A C7 H7B 109.5 . . ?
H7A C7 H7C 109.5 . . ?
H7B C7 H7C 109.5 . . ?
C18 C24 H24 122.9 . . ?
C23 C24 C18 114.3(6) . . ?
C23 C24 H24 122.9 . . ?
C12 C16 H16A 109.5 . . ?
C12 C16 H16B 109.5 . . ?
C12 C16 H16C 109.5 . . ?
H16A C16 H16B 109.5 . . ?
H16A C16 H16C 109.5 . . ?
H16B C16 H16C 109.5 . . ?
O4 C25 H25A 109.7 . . ?
O4 C25 H25B 109.7 . . ?
O5 C25 O4 109.8(5) . . ?
O5 C25 H25A 109.7 . . ?
O5 C25 H25B 109.7 . . ?
H25A C25 H25B 108.2 . . ?

loop_
_geom_bond_atom_site_label_1
_geom_bond_atom_site_label_2
_geom_bond_distance
_geom_bond_site_symmetry_2
_geom_bond_publ_flag
O1 C20 1.477(7) . ?
O1 C17 1.445(6) . ?
N1 C5 1.329(5) . ?
N1 C1 1.351(7) . ?
O4 C22 1.384(6) . ?
O4 C25 1.424(7) . ?
N2 N3 1.208(5) . ?
N2 C5 1.424(6) . ?
N3 C6 1.508(6) . ?
O5 C23 1.372(7) . ?
O5 C25 1.387(8) . ?
C5 C4 1.384(6) . ?
C6 C8 1.559(7) . ?
C6 C11 1.531(7) . ?
C6 C7 1.539(7) . ?
C4 H4 0.9500 . ?
C4 C3 1.380(7) . ?
C8 H8 1.0000 . ?
C8 C9 1.579(7) . ?
C8 C20 1.545(7) . ?
C11 C10 1.409(7) . ?
C11 C12 1.419(7) . ?
C2 H2 0.9500 . ?
C2 C3 1.385(7) . ?
C2 C1 1.377(7) . ?
C22 C21 1.381(7) . ?
C22 C23 1.356(8) . ?
C19 C21 1.374(7) . ?
C19 C20 1.499(7) . ?
C19 C18 1.383(8) . ?
C21 H21 0.9500 . ?
C3 H3 0.9500 . ?
C1 H1 0.9500 . ?
C9 H9 1.0000 . ?
C9 C10 1.504(7) . ?
C9 C17 1.557(7) . ?
C10 C15 1.364(7) . ?
C13 H13 0.9500 . ?
C13 C12 1.369(8) . ?
C13 C14 1.365(8) . ?
C20 H20 1.0000 . ?
C12 C16 1.527(7) . ?
C18 C17 1.531(7) . ?
C18 C24 1.415(7) . ?
C17 H17 1.0000 . ?
C14 H14 0.9500 . ?
C14 C15 1.387(8) . ?
C23 C24 1.378(9) . ?
C15 H15 0.9500 . ?
C7 H7A 0.9800 . ?
C7 H7B 0.9800 . ?
C7 H7C 0.9800 . ?
C24 H24 0.9500 . ?
C16 H16A 0.9800 . ?
C16 H16B 0.9800 . ?
C16 H16C 0.9800 . ?
C25 H25A 0.9900 . ?
C25 H25B 0.9900 . ?
